data_7218369
loop_
_publ_author_name
'Xu, Ling'
'Liu, Bing'
'Liu, Sheng-Xian'
'Jiao, Huan'
'de Castro, Baltazar'
'Cunha-Silva, Lu\'is'

_publ_section_title
;
 The influence of 1-alkyl-3-methyl imidazolium ionic liquids on a series
 of cobalt-1,4-benzenedicarboxylate metal--organic frameworks
;
_journal_issue 46
_journal_name_full CrystEngComm
_journal_page_first 10649
_journal_paper_doi 10.1039/C4CE01722F
_journal_volume 16
_journal_year 2014
_chemical_formula_sum 'C38 H38 Br2 Co3 N4 O12'
_chemical_formula_weight 1079.33
_chemical_name_systematic
; 
 ? 
;
_space_group_IT_number 14
_symmetry_cell_setting monoclinic
_symmetry_space_group_name_Hall '-P 2yn'
_symmetry_space_group_name_H-M 'P 1 21/n 1'
_atom_sites_solution_hydrogens geom
_atom_sites_solution_primary direct
_atom_sites_solution_secondary difmap
_audit_creation_method SHELXL-97
_cell_angle_alpha 90.00
_cell_angle_beta 108.237(2)
_cell_angle_gamma 90.00
_cell_formula_units_Z 2
_cell_length_a 12.9773(6)
_cell_length_b 9.4496(4)
_cell_length_c 18.2310(9)
_cell_measurement_temperature 150(2)
_cell_volume 2123.38(17)
_computing_cell_refinement 'Bruker XSCANS'
_computing_data_collection 'Bruker XSCANS'
_computing_data_reduction 'Bruker SHELXTL'
_computing_molecular_graphics 'Bruker SHELXTL'
_computing_publication_material 'Bruker SHELXTL'
_computing_structure_refinement 'SHELXL-97 (Sheldrick, 1997)'
_computing_structure_solution 'SHELXS-97 (Sheldrick, 1990)'
_diffrn_ambient_temperature 150(2)
_diffrn_measured_fraction_theta_full 0.997
_diffrn_measured_fraction_theta_max 0.997
_diffrn_measurement_device_type 'Bruker P4'
_diffrn_measurement_method '\w scans'
_diffrn_radiation_monochromator graphite
_diffrn_radiation_source 'fine-focus sealed tube'
_diffrn_radiation_type MoK\a
_diffrn_radiation_wavelength 0.71073
_diffrn_reflns_av_R_equivalents 0.0570
_diffrn_reflns_av_sigmaI/netI 0.0376
_diffrn_reflns_limit_h_max 16
_diffrn_reflns_limit_h_min -16
_diffrn_reflns_limit_k_max 12
_diffrn_reflns_limit_k_min -12
_diffrn_reflns_limit_l_max 23
_diffrn_reflns_limit_l_min -23
_diffrn_reflns_number 33494
_diffrn_reflns_theta_full 27.48
_diffrn_reflns_theta_max 27.48
_diffrn_reflns_theta_min 3.81
_exptl_absorpt_coefficient_mu 3.104
_exptl_absorpt_correction_T_max 0.8356
_exptl_absorpt_correction_T_min 0.7070
_exptl_absorpt_correction_type none
_exptl_crystal_colour violet
_exptl_crystal_density_diffrn 1.688
_exptl_crystal_density_method 'not measured'
_exptl_crystal_description prism
_exptl_crystal_F_000 1082
_exptl_crystal_size_max 0.12
_exptl_crystal_size_mid 0.09
_exptl_crystal_size_min 0.06
_refine_diff_density_max 1.112
_refine_diff_density_min -0.808
_refine_diff_density_rms 0.087
_refine_ls_extinction_method none
_refine_ls_goodness_of_fit_ref 0.952
_refine_ls_hydrogen_treatment mixed
_refine_ls_matrix_type full
_refine_ls_number_parameters 274
_refine_ls_number_reflns 4865
_refine_ls_number_restraints 18
_refine_ls_restrained_S_all 1.008
_refine_ls_R_factor_all 0.0458
_refine_ls_R_factor_gt 0.0321
_refine_ls_shift/su_max 0.001
_refine_ls_shift/su_mean 0.000
_refine_ls_structure_factor_coef Fsqd
_refine_ls_weighting_details 'calc w=1/[\s^2^(Fo^2^)+(0.0362P)^2^+3.6809P] where P=(Fo^2^+2Fc^2^)/3'
_refine_ls_weighting_scheme calc
_refine_ls_wR_factor_gt 0.0742
_refine_ls_wR_factor_ref 0.0822
_reflns_number_gt 3999
_reflns_number_total 4865
_reflns_threshold_expression >2sigma(I)
_cod_data_source_file c4ce01722f2.cif
_cod_data_source_block 14
_cod_depositor_comments
;
The following automatic conversions were performed:

'_symmetry_cell_setting' value 'Monoclinic' changed to 'monoclinic'
according to
/usr/data/users/saulius/crontab/automatic-downloads/rss-feeds/RSC/lib/dictionaries/cif_core.dic
dictionary named 'cif_core.dic' version 2.4.2 from 2011-04-26.

Automatic conversion script
Id: cif_fix_values 2827 2014-09-09 07:05:25Z andrius 

 Adding full bibliography for 7218368--7218371.cif.
;
_cod_original_cell_volume 2123.37(17)
_cod_original_sg_symbol_H-M P2(1)/n
_cod_database_code 7218369

loop_
_symmetry_equiv_pos_as_xyz
'x, y, z'
'-x+1/2, y+1/2, -z+1/2'
'-x, -y, -z'
'x-1/2, -y-1/2, z-1/2'

loop_
_atom_site_label
_atom_site_type_symbol
_atom_site_fract_x
_atom_site_fract_y
_atom_site_fract_z
_atom_site_U_iso_or_equiv
_atom_site_adp_type
_atom_site_occupancy
_atom_site_symmetry_multiplicity
_atom_site_calc_flag
_atom_site_refinement_flags
_atom_site_disorder_assembly
_atom_site_disorder_group
Co1 Co 0.80325(3) 0.03284(4) 0.07235(2) 0.01275(9) Uani 1 1 d . . .
Co2 Co 1.0000 0.0000 0.0000 0.01060(11) Uani 1 2 d S . .
Br1 Br 0.65423(3) 0.14722(4) 0.09911(2) 0.03333(11) Uani 1 1 d . . .
O1 O 0.89181(15) -0.0709(2) 0.16322(11) 0.0201(4) Uani 1 1 d . . .
O2 O 1.02110(17) -0.0883(2) 0.10655(11) 0.0244(5) Uani 1 1 d . . .
O3 O 1.23276(16) -0.4047(2) 0.48643(11) 0.0217(4) Uani 1 1 d . . .
O4 O 1.37360(15) -0.3723(2) 0.44261(12) 0.0217(4) Uani 1 1 d . . .
O5 O 0.89090(14) 0.15323(19) 0.02546(11) 0.0149(4) Uani 1 1 d . . .
O6 O 0.93400(19) 0.2630(2) 0.13893(12) 0.0275(5) Uani 1 1 d . . .
C1 C 0.9866(2) -0.1044(3) 0.16243(15) 0.0171(6) Uani 1 1 d . . .
C2 C 1.0617(2) -0.1689(3) 0.23442(15) 0.0170(5) Uani 1 1 d . . .
C3 C 1.1717(2) -0.1807(3) 0.24350(17) 0.0223(6) Uani 1 1 d . . .
H3 H 1.1990 -0.1470 0.2041 0.027 Uiso 1 1 calc R . .
C4 C 1.2418(2) -0.2409(3) 0.30928(16) 0.0221(6) Uani 1 1 d . . .
H4 H 1.3170 -0.2487 0.3152 0.027 Uiso 1 1 calc R . .
C5 C 1.2016(2) -0.2900(3) 0.36685(15) 0.0158(5) Uani 1 1 d . . .
C6 C 1.0920(2) -0.2779(3) 0.35820(16) 0.0201(6) Uani 1 1 d . . .
H6 H 1.0648 -0.3117 0.3976 0.024 Uiso 1 1 calc R . .
C7 C 1.0221(2) -0.2170(3) 0.29250(16) 0.0201(6) Uani 1 1 d . . .
H7 H 0.9472 -0.2079 0.2871 0.024 Uiso 1 1 calc R . .
C8 C 1.2759(2) -0.3609(3) 0.43773(16) 0.0155(5) Uani 1 1 d . . .
C9 C 0.9306(2) 0.2610(3) 0.07091(16) 0.0179(6) Uani 1 1 d . . .
C10 C 0.9675(2) 0.3837(3) 0.03416(16) 0.0176(6) Uani 1 1 d . . .
C11 C 0.9446(2) 0.3895(3) -0.04556(16) 0.0192(6) Uani 1 1 d . . .
H11 H 0.9065 0.3139 -0.0768 0.023 Uiso 1 1 calc R . .
C12 C 1.0227(2) 0.4946(3) 0.07975(15) 0.0201(6) Uani 1 1 d . . .
H12 H 1.0382 0.4912 0.1342 0.024 Uiso 1 1 calc R . .
C13 C 0.7810(2) -0.5094(3) 0.20328(15) 0.0497(15) Uani 0.70 1 d PR A 1
H13A H 0.7873 -0.5275 0.2574 0.075 Uiso 0.70 1 calc PR B 1
H13B H 0.8514 -0.4787 0.1997 0.075 Uiso 0.70 1 calc PR C 1
H13C H 0.7583 -0.5962 0.1732 0.075 Uiso 0.70 1 calc PR D 1
C14 C 0.6284(3) -0.3423(4) 0.2023(2) 0.0445(10) Uani 1 1 d . . .
H14 H 0.6202 -0.3630 0.2512 0.053 Uiso 1 1 calc R E 1
C15 C 0.6870(3) -0.3436(5) 0.1039(3) 0.0560(11) Uani 0.70 1 d P A 1
H15 H 0.7277 -0.3665 0.0703 0.067 Uiso 0.70 1 calc PR A 1
C15' C 0.7008(3) -0.3990(4) 0.1729(2) 0.0438(8) Uani 0.30 1 d P A 2
H15' H 0.7536 -0.4679 0.1974 0.053 Uiso 0.30 1 calc PR A 2
C17 C 0.4762(5) -0.1706(6) 0.1575(4) 0.091(2) Uani 1 1 d U . .
H17A H 0.4879 -0.1517 0.2130 0.109 Uiso 1 1 calc R A .
H17B H 0.4733 -0.0781 0.1315 0.109 Uiso 1 1 calc R . .
C16 C 0.6070(3) -0.2509(4) 0.0896(2) 0.0496(11) Uani 1 1 d . . .
H16 H 0.5809 -0.1944 0.0445 0.059 Uiso 1 1 calc R A 1
C18 C 0.3732(3) -0.2402(4) 0.1258(2) 0.111(2) Uani 1 1 d RU A .
H18A H 0.3286 -0.2079 0.1577 0.133 Uiso 1 1 calc R . .
H18B H 0.3404 -0.1971 0.0742 0.133 Uiso 1 1 calc R . .
C19 C 0.3539(5) -0.3751(7) 0.1157(7) 0.157(4) Uani 1 1 d U . .
H19A H 0.3737 -0.4073 0.0708 0.236 Uiso 1 1 calc R A .
H19B H 0.2766 -0.3929 0.1070 0.236 Uiso 1 1 calc R . .
H19C H 0.3969 -0.4266 0.1618 0.236 Uiso 1 1 calc R . .
C13' C 0.7673(17) -0.4198(18) 0.0772(14) 0.088(7) Uani 0.30 1 d P A 2
H13D H 0.8204 -0.4654 0.1213 0.132 Uiso 0.30 1 calc PR A 2
H13E H 0.8046 -0.3529 0.0531 0.132 Uiso 0.30 1 calc PR A 2
H13F H 0.7306 -0.4919 0.0394 0.132 Uiso 0.30 1 calc PR A 2
N1 N 0.7008(3) -0.3990(4) 0.1729(2) 0.0438(8) Uani 0.70 1 d P A 1
N1' N 0.6870(3) -0.3436(5) 0.1039(3) 0.0560(11) Uani 0.30 1 d P A 2
N2 N 0.5693(3) -0.2507(3) 0.15010(18) 0.0392(7) Uani 1 1 d . A .

loop_
_atom_site_aniso_label
_atom_site_aniso_U_11
_atom_site_aniso_U_22
_atom_site_aniso_U_33
_atom_site_aniso_U_23
_atom_site_aniso_U_13
_atom_site_aniso_U_12
Co1 0.01050(17) 0.01673(18) 0.01059(17) 0.00022(13) 0.00268(13) 0.00055(14)
Co2 0.0088(2) 0.0134(2) 0.0092(2) 0.00039(18) 0.00216(17) -0.00052(18)
Br1 0.02098(16) 0.0486(2) 0.03348(19) -0.00409(15) 0.01300(13) 0.01176(14)
O1 0.0167(10) 0.0258(11) 0.0154(10) 0.0054(8) 0.0016(8) 0.0025(8)
O2 0.0349(12) 0.0265(11) 0.0134(10) 0.0067(8) 0.0099(9) 0.0117(9)
O3 0.0181(10) 0.0313(11) 0.0161(10) 0.0078(8) 0.0059(8) 0.0087(8)
O4 0.0122(9) 0.0243(11) 0.0269(11) 0.0094(9) 0.0037(8) 0.0026(8)
O5 0.0137(9) 0.0135(9) 0.0189(10) -0.0004(7) 0.0070(7) 0.0000(7)
O6 0.0434(13) 0.0222(11) 0.0222(11) -0.0019(9) 0.0177(10) -0.0048(10)
C1 0.0196(13) 0.0153(13) 0.0140(13) 0.0009(10) 0.0019(10) 0.0015(11)
C2 0.0171(13) 0.0205(14) 0.0125(13) 0.0055(10) 0.0031(10) 0.0030(11)
C3 0.0198(14) 0.0322(16) 0.0170(14) 0.0090(12) 0.0088(11) 0.0040(12)
C4 0.0152(13) 0.0311(16) 0.0208(15) 0.0048(12) 0.0068(11) 0.0028(12)
C5 0.0138(12) 0.0169(13) 0.0151(13) 0.0038(10) 0.0022(10) 0.0032(10)
C6 0.0159(13) 0.0301(16) 0.0150(13) 0.0081(12) 0.0060(11) 0.0024(12)
C7 0.0119(12) 0.0289(15) 0.0189(14) 0.0093(12) 0.0040(10) 0.0047(11)
C8 0.0147(12) 0.0144(13) 0.0166(13) 0.0000(10) 0.0036(10) 0.0025(10)
C9 0.0184(13) 0.0137(13) 0.0234(15) 0.0018(11) 0.0090(11) 0.0027(11)
C10 0.0176(13) 0.0122(12) 0.0225(14) 0.0022(11) 0.0057(11) 0.0025(10)
C11 0.0197(14) 0.0145(13) 0.0213(14) -0.0031(11) 0.0033(11) -0.0020(11)
C12 0.0266(15) 0.0169(13) 0.0170(13) -0.0005(11) 0.0071(11) 0.0002(11)
C13 0.047(3) 0.041(3) 0.052(4) -0.005(3) 0.002(3) 0.017(3)
C14 0.054(2) 0.053(2) 0.0254(18) 0.0115(17) 0.0116(17) 0.005(2)
C15 0.046(2) 0.075(3) 0.054(3) -0.018(2) 0.026(2) -0.007(2)
C15' 0.0338(17) 0.0364(18) 0.056(2) -0.0050(16) 0.0063(16) 0.0035(14)
C17 0.079(4) 0.070(3) 0.142(5) 0.022(4) 0.060(4) 0.038(3)
C16 0.046(2) 0.074(3) 0.031(2) 0.017(2) 0.0156(17) -0.007(2)
C18 0.061(4) 0.163(6) 0.116(5) -0.024(5) 0.038(3) 0.037(4)
C19 0.059(4) 0.089(4) 0.319(9) 0.084(6) 0.052(5) 0.016(3)
C13' 0.102(15) 0.050(10) 0.15(2) 0.009(11) 0.101(15) 0.015(10)
N1 0.0338(17) 0.0364(18) 0.056(2) -0.0050(16) 0.0063(16) 0.0035(14)
N1' 0.046(2) 0.075(3) 0.054(3) -0.018(2) 0.026(2) -0.007(2)
N2 0.0416(17) 0.0405(17) 0.0401(17) 0.0087(14) 0.0192(14) 0.0097(14)

loop_
_atom_type_symbol
_atom_type_description
_atom_type_scat_dispersion_real
_atom_type_scat_dispersion_imag
_atom_type_scat_source
C C 0.0033 0.0016 'International Tables Vol C Tables 4.2.6.8 and 6.1.1.4'
H H 0.0000 0.0000 'International Tables Vol C Tables 4.2.6.8 and 6.1.1.4'
N N 0.0061 0.0033 'International Tables Vol C Tables 4.2.6.8 and 6.1.1.4'
O O 0.0106 0.0060 'International Tables Vol C Tables 4.2.6.8 and 6.1.1.4'
Co Co 0.3494 0.9721 'International Tables Vol C Tables 4.2.6.8 and 6.1.1.4'
Br Br -0.2901 2.4595 'International Tables Vol C Tables 4.2.6.8 and 6.1.1.4'

loop_
_geom_angle_atom_site_label_1
_geom_angle_atom_site_label_2
_geom_angle_atom_site_label_3
_geom_angle
_geom_angle_site_symmetry_1
_geom_angle_site_symmetry_3
O1 Co1 O3 111.67(9) . 4
O1 Co1 O5 112.84(8) . .
O3 Co1 O5 101.35(8) 4 .
O1 Co1 Br1 110.56(6) . .
O3 Co1 Br1 103.68(6) 4 .
O5 Co1 Br1 115.97(5) . .
O4 Co2 O4 180.0 2_755 4
O4 Co2 O2 95.32(9) 2_755 3_755
O4 Co2 O2 84.68(9) 4 3_755
O4 Co2 O2 84.68(9) 2_755 .
O4 Co2 O2 95.32(9) 4 .
O2 Co2 O2 180.00(17) 3_755 .
O4 Co2 O5 91.75(7) 2_755 3_755
O4 Co2 O5 88.25(7) 4 3_755
O2 Co2 O5 88.37(7) 3_755 3_755
O2 Co2 O5 91.63(7) . 3_755
O4 Co2 O5 88.25(7) 2_755 .
O4 Co2 O5 91.75(7) 4 .
O2 Co2 O5 91.63(7) 3_755 .
O2 Co2 O5 88.37(7) . .
O5 Co2 O5 180.00(7) 3_755 .
C1 O1 Co1 115.32(18) . .
C1 O2 Co2 148.17(19) . .
C8 O3 Co1 124.48(17) . 4_656
C8 O4 Co2 136.31(18) . 2_745
C9 O5 Co1 109.75(17) . .
C9 O5 Co2 119.89(16) . .
Co1 O5 Co2 102.11(8) . .
O2 C1 O1 125.1(2) . .
O2 C1 C2 117.7(2) . .
O1 C1 C2 117.2(2) . .
C7 C2 C3 119.6(2) . .
C7 C2 C1 120.4(2) . .
C3 C2 C1 120.0(3) . .
C4 C3 C2 120.6(3) . .
C4 C3 H3 119.7 . .
C2 C3 H3 119.7 . .
C3 C4 C5 119.5(3) . .
C3 C4 H4 120.3 . .
C5 C4 H4 120.3 . .
C6 C5 C4 120.1(2) . .
C6 C5 C8 119.5(2) . .
C4 C5 C8 120.3(2) . .
C7 C6 C5 120.3(3) . .
C7 C6 H6 119.8 . .
C5 C6 H6 119.8 . .
C6 C7 C2 119.8(3) . .
C6 C7 H7 120.1 . .
C2 C7 H7 120.1 . .
O4 C8 O3 126.0(2) . .
O4 C8 C5 117.6(2) . .
O3 C8 C5 116.4(2) . .
O6 C9 O5 122.2(3) . .
O6 C9 C10 121.8(3) . .
O5 C9 C10 115.9(2) . .
C12 C10 C11 119.8(3) . .
C12 C10 C9 119.7(3) . .
C11 C10 C9 120.5(2) . .
C12 C11 C10 120.3(3) 3_765 .
C12 C11 H11 119.9 3_765 .
C10 C11 H11 119.9 . .
C11 C12 C10 119.9(3) 3_765 .
C11 C12 H12 120.0 3_765 .
C10 C12 H12 120.0 . .
C15' C14 N2 107.0(3) . .
C15' C14 H14 126.5 . .
N2 C14 H14 126.5 . .
C16 C15 H15 125.9 . .
C14 C15' H15' 125.6 . .
C18 C17 N2 114.5(5) . .
C18 C17 H17A 108.6 . .
N2 C17 H17A 108.6 . .
C18 C17 H17B 108.6 . .
N2 C17 H17B 108.6 . .
H17A C17 H17B 107.6 . .
C15 C16 N2 107.8(3) . .
C15 C16 H16 126.1 . .
N2 C16 H16 126.1 . .
C19 C18 C17 128.2(5) . .
C19 C18 H18A 105.2 . .
C17 C18 H18A 105.2 . .
C19 C18 H18B 105.2 . .
C17 C18 H18B 105.2 . .
H18A C18 H18B 106.0 . .
C18 C19 H19A 109.5 . .
C18 C19 H19B 109.5 . .
H19A C19 H19B 109.5 . .
C18 C19 H19C 109.5 . .
H19A C19 H19C 109.5 . .
H19B C19 H19C 109.5 . .
H13D C13' H13E 109.5 . .
H13D C13' H13F 109.5 . .
H13E C13' H13F 109.5 . .
C14 N2 C16 108.1(3) . .
C14 N2 C17 125.0(4) . .
C16 N2 C17 126.9(4) . .

loop_
_geom_bond_atom_site_label_1
_geom_bond_atom_site_label_2
_geom_bond_distance
_geom_bond_site_symmetry_2
Co1 O1 1.9584(18) .
Co1 O3 1.9648(19) 4
Co1 O5 1.9817(19) .
Co1 Br1 2.3951(5) .
Co2 O4 2.0414(18) 2_755
Co2 O4 2.0414(18) 4
Co2 O2 2.0520(19) 3_755
Co2 O2 2.0521(19) .
Co2 O5 2.1744(18) 3_755
Co2 O5 2.1744(18) .
O1 C1 1.275(3) .
O2 C1 1.244(3) .
O3 C8 1.258(3) .
O3 Co1 1.9648(19) 4_656
O4 C8 1.248(3) .
O4 Co2 2.0414(18) 2_745
O5 C9 1.312(3) .
O6 C9 1.227(3) .
C1 C2 1.498(4) .
C2 C7 1.390(4) .
C2 C3 1.390(4) .
C3 C4 1.381(4) .
C3 H3 0.9500 .
C4 C5 1.390(4) .
C4 H4 0.9500 .
C5 C6 1.385(4) .
C5 C8 1.506(3) .
C6 C7 1.382(4) .
C6 H6 0.9500 .
C7 H7 0.9500 .
C9 C10 1.491(4) .
C10 C12 1.390(4) .
C10 C11 1.391(4) .
C11 C12 1.390(4) 3_765
C11 H11 0.9500 .
C12 C11 1.390(4) 3_765
C12 H12 0.9500 .
C13 H13A 0.9800 .
C13 H13B 0.9800 .
C13 H13C 0.9800 .
C14 C15' 1.332(5) .
C14 N2 1.337(5) .
C14 H14 0.9500 .
C15 C16 1.320(6) .
C15 H15 0.9500 .
C15' H15' 0.9500 .
C17 C18 1.438(7) .
C17 N2 1.468(6) .
C17 H17A 0.9900 .
C17 H17B 0.9900 .
C16 N2 1.339(4) .
C16 H16 0.9500 .
C18 C19 1.301(8) .
C18 H18A 0.9900 .
C18 H18B 0.9900 .
C19 H19A 0.9800 .
C19 H19B 0.9800 .
C19 H19C 0.9800 .
C13' H13D 0.9800 .
C13' H13E 0.9800 .
C13' H13F 0.9800 .

loop_
_geom_torsion_atom_site_label_1
_geom_torsion_atom_site_label_2
_geom_torsion_atom_site_label_3
_geom_torsion_atom_site_label_4
_geom_torsion
_geom_torsion_site_symmetry_1
_geom_torsion_site_symmetry_4
O3 Co1 O1 C1 82.5(2) 4 .
O5 Co1 O1 C1 -30.9(2) . .
Br1 Co1 O1 C1 -162.63(17) . .
O4 Co2 O2 C1 108.8(4) 2_755 .
O4 Co2 O2 C1 -71.2(4) 4 .
O2 Co2 O2 C1 -52(100) 3_755 .
O5 Co2 O2 C1 -159.6(4) 3_755 .
O5 Co2 O2 C1 20.4(4) . .
O1 Co1 O5 C9 -70.65(18) . .
O3 Co1 O5 C9 169.79(16) 4 .
Br1 Co1 O5 C9 58.32(17) . .
O1 Co1 O5 Co2 57.57(10) . .
O3 Co1 O5 Co2 -61.99(9) 4 .
Br1 Co1 O5 Co2 -173.46(4) . .
O4 Co2 O5 C9 -6.58(19) 2_755 .
O4 Co2 O5 C9 173.42(19) 4 .
O2 Co2 O5 C9 -101.85(19) 3_755 .
O2 Co2 O5 C9 78.15(19) . .
O5 Co2 O5 C9 87(100) 3_755 .
O4 Co2 O5 Co1 -128.04(9) 2_755 .
O4 Co2 O5 Co1 51.96(9) 4 .
O2 Co2 O5 Co1 136.68(9) 3_755 .
O2 Co2 O5 Co1 -43.32(9) . .
O5 Co2 O5 Co1 -35(100) 3_755 .
Co2 O2 C1 O1 12.1(6) . .
Co2 O2 C1 C2 -168.2(3) . .
Co1 O1 C1 O2 -7.2(4) . .
Co1 O1 C1 C2 173.13(18) . .
O2 C1 C2 C7 -166.5(3) . .
O1 C1 C2 C7 13.2(4) . .
O2 C1 C2 C3 13.7(4) . .
O1 C1 C2 C3 -166.6(3) . .
C7 C2 C3 C4 0.6(5) . .
C1 C2 C3 C4 -179.5(3) . .
C2 C3 C4 C5 0.0(5) . .
C3 C4 C5 C6 -0.3(4) . .
C3 C4 C5 C8 177.7(3) . .
C4 C5 C6 C7 -0.1(4) . .
C8 C5 C6 C7 -178.1(3) . .
C5 C6 C7 C2 0.7(5) . .
C3 C2 C7 C6 -1.0(5) . .
C1 C2 C7 C6 179.2(3) . .
Co2 O4 C8 O3 22.2(5) 2_745 .
Co2 O4 C8 C5 -157.1(2) 2_745 .
Co1 O3 C8 O4 -12.1(4) 4_656 .
Co1 O3 C8 C5 167.13(18) 4_656 .
C6 C5 C8 O4 178.6(3) . .
C4 C5 C8 O4 0.6(4) . .
C6 C5 C8 O3 -0.8(4) . .
C4 C5 C8 O3 -178.7(3) . .
Co1 O5 C9 O6 16.6(3) . .
Co2 O5 C9 O6 -101.0(3) . .
Co1 O5 C9 C10 -161.10(18) . .
Co2 O5 C9 C10 81.3(3) . .
O6 C9 C10 C12 10.3(4) . .
O5 C9 C10 C12 -172.0(2) . .
O6 C9 C10 C11 -168.1(3) . .
O5 C9 C10 C11 9.5(4) . .
C12 C10 C11 C12 0.3(4) . 3_765
C9 C10 C11 C12 178.7(3) . 3_765
C11 C10 C12 C11 -0.3(4) . 3_765
C9 C10 C12 C11 -178.7(3) . 3_765
N2 C17 C18 C19 25.2(10) . .
C15' C14 N2 C16 -0.8(4) . .
C15' C14 N2 C17 176.4(4) . .
C15 C16 N2 C14 1.2(5) . .
C15 C16 N2 C17 -175.9(4) . .
C18 C17 N2 C14 -90.5(6) . .
C18 C17 N2 C16 86.1(6) . .
